data_7012313
loop_
_publ_author_name
'Alekseyeva, Elena S.'
'Batsanov, Andrei S.'
'Boyd, Lynn A.'
'Fox, Mark A.'
'Hibbert, Thomas G.'
'Howard, Judith A. K.'
'Hugh MacBride, J. A.'
'Mackinnon, Angus'
'Wade, Kenneth'

_publ_section_title
;
 Intra- and inter-molecular carboranyl C--H&#x22EF;N hydrogen bonds in
 pyridyl-containing ortho-carboranesElectronic supplementary
 information (ESI) available: rotatable 3-D molecular structure
 diagrams of experimental structures of 1--4 and of MP2/6-31G*
 optimised geometries 1a--7b in CHIME format. Computed GIAO NMR data
 for 1b--4c. See http://www.rsc.org/suppdata/dt/b2/b209931d/
;
_journal_issue 3
_journal_name_full 'Dalton Transactions'
_journal_page_first 475
_journal_paper_doi 10.1039/b209931d
_journal_year 2003
_chemical_formula_sum 'C8 H17 B10 N'
_chemical_formula_weight 235.33
_chemical_melting_point 352.9(3)
_chemical_name_systematic ' 1-(2-picolyl)-orthocarborane '
_space_group_IT_number 13
_symmetry_cell_setting monoclinic
_symmetry_space_group_name_Hall '-P 2yc'
_symmetry_space_group_name_H-M 'P 1 2/c 1'
_atom_sites_solution_hydrogens difmap
_atom_sites_solution_primary direct
_atom_sites_solution_secondary difmap
_audit_creation_method SHELXL-97
_cell_angle_alpha 90.00
_cell_angle_beta 90.22(1)
_cell_angle_gamma 90.00
_cell_formula_units_Z 4
_cell_length_a 8.887(1)
_cell_length_b 7.170(2)
_cell_length_c 21.945(3)
_cell_measurement_reflns_used 25
_cell_measurement_temperature 296(2)
_cell_measurement_theta_max 24
_cell_measurement_theta_min 20
_cell_volume 1398.3(5)
_computing_cell_refinement 'AFC (MSC, 1989)'
_computing_data_collection 'AFC (MSC, 1989)'
_computing_data_reduction 'TEXSAN (MSC, 1990)'
_computing_molecular_graphics SHELXTL
_computing_publication_material SHELXTL
_computing_structure_refinement 'SHELXL-97 (Sheldrick, 1997)'
_computing_structure_solution 'SHELXS-97 (Sheldrick, 1990)'
_diffrn_ambient_temperature 296(2)
_diffrn_measured_fraction_theta_full 0.905
_diffrn_measured_fraction_theta_max 0.905
_diffrn_measurement_device_type 'Rigaku AFC6S 4-circle diffractometer'
_diffrn_measurement_method '2\q/\w scans'
_diffrn_radiation_monochromator graphite
_diffrn_radiation_source 'fine-focus sealed tube'
_diffrn_radiation_type CuK\a
_diffrn_radiation_wavelength 1.54178
_diffrn_reflns_av_R_equivalents 0.0232
_diffrn_reflns_av_sigmaI/netI 0.0602
_diffrn_reflns_limit_h_max 11
_diffrn_reflns_limit_h_min 0
_diffrn_reflns_limit_k_max 8
_diffrn_reflns_limit_k_min 0
_diffrn_reflns_limit_l_max 27
_diffrn_reflns_limit_l_min -27
_diffrn_reflns_number 2742
_diffrn_reflns_theta_full 74.99
_diffrn_reflns_theta_max 74.99
_diffrn_reflns_theta_min 4.03
_diffrn_standards_decay_% 0
_diffrn_standards_interval_count 150
_diffrn_standards_number 3
_exptl_absorpt_coefficient_mu 0.377
_exptl_absorpt_correction_type none
_exptl_absorpt_process_details 'variation of \y-scans insignificant'
_exptl_crystal_colour 'white opaque'
_exptl_crystal_density_diffrn 1.118
_exptl_crystal_density_method 'not measured'
_exptl_crystal_description block
_exptl_crystal_F_000 488
_exptl_crystal_size_max 0.5
_exptl_crystal_size_mid 0.3
_exptl_crystal_size_min 0.2
_refine_diff_density_max 0.168
_refine_diff_density_min -0.162
_refine_diff_density_rms 0.036
_refine_ls_extinction_coef 0.0047(7)
_refine_ls_extinction_expression Fc^*^==kFc[1+0.001xFc^2^\l^3^/sin(2\q)]^-1/4^
_refine_ls_extinction_method SHELXL
_refine_ls_goodness_of_fit_ref 1.030
_refine_ls_hydrogen_treatment mixed
_refine_ls_matrix_type full
_refine_ls_number_parameters 177
_refine_ls_number_reflns 2598
_refine_ls_number_restraints 0
_refine_ls_restrained_S_all 1.030
_refine_ls_R_factor_all 0.1335
_refine_ls_R_factor_gt 0.0564
_refine_ls_shift/su_max 0.000
_refine_ls_shift/su_mean 0.000
_refine_ls_structure_factor_coef Fsqd
_refine_ls_weighting_details 'calc w==1/[\s^2^(Fo^2^)+(0.0794P)^2^+0.2947P] where P==(Fo^2^+2Fc^2^)/3'
_refine_ls_weighting_scheme calc
_refine_ls_wR_factor_gt 0.1506
_refine_ls_wR_factor_ref 0.1835
_reflns_number_gt 1335
_reflns_number_total 2598
_reflns_threshold_expression I>2\s(I)
_cod_data_source_file b209931d.txt
_cod_data_source_block 2
_cod_depositor_comments
;
The following automatic conversions were performed:
'_symmetry_cell_setting' value 'Monoclinic' changed to 'monoclinic'
according to '/home/adriana/struct/CIF-dictionaries/cif_core.dic'
dictionary named 'cif_core.dic' version 2.4.1 from 2010-06-29.

Automatic conversion script
Id: cif_fix_enum 1555 2011-01-17 13:19:09Z saulius 

The following automatic conversions were performed:

'_chemical_melting_point' value '79.5--80.0\% C' was changed to
'352.9(3)' - it was converted from degrees Celsius(C) to Kelvins(K),
the average value was taken and precision was estimated.

Automatic conversion script
Id: cif_fix_values 1569 2011-02-09 13:29:24Z adriana 
;
_cod_original_cell_volume 1398.3(4)
_cod_original_sg_symbol_H-M P2/c
_cod_database_code 7012313

loop_
_symmetry_equiv_pos_as_xyz
'x, y, z'
'-x, y, -z+1/2'
'-x, -y, -z'
'x, -y, z-1/2'

loop_
_atom_site_label
_atom_site_type_symbol
_atom_site_fract_x
_atom_site_fract_y
_atom_site_fract_z
_atom_site_U_iso_or_equiv
_atom_site_adp_type
_atom_site_occupancy
_atom_site_symmetry_multiplicity
_atom_site_calc_flag
_atom_site_refinement_flags
_atom_site_disorder_assembly
_atom_site_disorder_group
N1 N 0.6435(3) 0.0942(4) 0.30949(11) 0.0643(7) Uani 1 1 d . . .
C1 C 0.4258(3) 0.3591(4) 0.38270(11) 0.0478(6) Uani 1 1 d . . .
C2 C 0.3249(3) 0.2855(4) 0.32581(13) 0.0602(8) Uani 1 1 d . . .
H2 H 0.372(4) 0.222(5) 0.2915(16) 0.110(13) Uiso 1 1 d . . .
C11 C 0.5976(3) 0.3372(4) 0.38248(15) 0.0676(9) Uani 1 1 d . . .
H111 H 0.6385 0.4257 0.3535 0.088 Uiso 1 1 d R . .
H112 H 0.6352 0.3720 0.4225 0.088 Uiso 1 1 d R . .
C12 C 0.6590(3) 0.1479(4) 0.36726(13) 0.0526(7) Uani 1 1 d . . .
C13 C 0.7327(3) 0.0403(5) 0.40961(13) 0.0671(9) Uani 1 1 d . . .
H13 H 0.7406 0.0803 0.4498 0.080 Uiso 1 1 d R . .
C14 C 0.7944(3) -0.1269(5) 0.39221(16) 0.0780(10) Uani 1 1 d . . .
H14 H 0.8455 -0.2009 0.4203 0.094 Uiso 1 1 d R . .
C15 C 0.7797(4) -0.1823(5) 0.33337(17) 0.0738(9) Uani 1 1 d . . .
H15 H 0.8210 -0.2944 0.3201 0.089 Uiso 1 1 d R . .
C16 C 0.7031(4) -0.0697(5) 0.29436(15) 0.0734(9) Uani 1 1 d . . .
H16 H 0.6915 -0.1098 0.2543 0.088 Uiso 1 1 d R . .
B3 B 0.3140(4) 0.1663(5) 0.39182(18) 0.0685(10) Uani 1 1 d . . .
H3 H 0.3571 0.0242 0.3991 0.082 Uiso 1 1 d R . .
B4 B 0.3261(4) 0.3403(7) 0.44769(16) 0.0800(12) Uani 1 1 d . . .
H4 H 0.3761 0.3120 0.4927 0.096 Uiso 1 1 d R . .
B5 B 0.3518(4) 0.5560(5) 0.41133(18) 0.0719(11) Uani 1 1 d . . .
H5 H 0.4185 0.6681 0.4324 0.086 Uiso 1 1 d R . .
B6 B 0.3532(4) 0.5185(5) 0.33300(18) 0.0698(11) Uani 1 1 d . . .
H6 H 0.4210 0.6050 0.3021 0.084 Uiso 1 1 d R . .
B7 B 0.1525(4) 0.2095(5) 0.34751(17) 0.0642(9) Uani 1 1 d . . .
H7 H 0.0890 0.0956 0.3258 0.077 Uiso 1 1 d R . .
B8 B 0.1491(4) 0.2480(6) 0.42631(17) 0.0768(12) Uani 1 1 d . . .
H8 H 0.0824 0.1599 0.4571 0.092 Uiso 1 1 d R . .
B9 B 0.1719(4) 0.4908(7) 0.4380(2) 0.0969(16) Uani 1 1 d . . .
H9 H 0.1190 0.5626 0.4767 0.116 Uiso 1 1 d R . .
B10 B 0.1900(4) 0.5993(6) 0.3667(2) 0.0928(15) Uani 1 1 d . . .
H10 H 0.1491 0.7417 0.3581 0.111 Uiso 1 1 d R . .
B11 B 0.1774(4) 0.4251(6) 0.31107(18) 0.0792(12) Uani 1 1 d . . .
H11 H 0.1297 0.4503 0.2655 0.095 Uiso 1 1 d R . .
B12 B 0.0649(4) 0.4097(5) 0.37680(18) 0.0735(11) Uani 1 1 d . . .
H12 H -0.0579 0.4283 0.3752 0.088 Uiso 1 1 d R . .

loop_
_atom_site_aniso_label
_atom_site_aniso_U_11
_atom_site_aniso_U_22
_atom_site_aniso_U_33
_atom_site_aniso_U_23
_atom_site_aniso_U_13
_atom_site_aniso_U_12
N1 0.0648(14) 0.0632(17) 0.0649(15) 0.0050(13) -0.0033(12) 0.0133(13)
C1 0.0435(12) 0.0485(15) 0.0512(14) -0.0059(12) -0.0033(10) -0.0027(11)
C2 0.0501(15) 0.077(2) 0.0537(16) -0.0138(16) -0.0023(12) -0.0083(15)
C11 0.0426(13) 0.0572(18) 0.103(2) -0.0123(17) -0.0064(14) -0.0008(13)
C12 0.0346(11) 0.0587(17) 0.0644(16) 0.0020(14) -0.0019(11) -0.0010(12)
C13 0.0546(15) 0.086(2) 0.0606(17) 0.0034(16) -0.0068(13) 0.0097(16)
C14 0.0649(19) 0.084(3) 0.085(2) 0.025(2) -0.0025(17) 0.0194(18)
C15 0.0656(18) 0.060(2) 0.096(2) 0.0075(19) 0.0102(18) 0.0143(16)
C16 0.076(2) 0.075(2) 0.0693(19) -0.0058(18) 0.0008(16) 0.0124(19)
B3 0.0524(18) 0.050(2) 0.103(3) 0.018(2) -0.0117(18) -0.0073(16)
B4 0.065(2) 0.124(4) 0.0512(19) 0.007(2) -0.0039(16) -0.020(2)
B5 0.0549(18) 0.065(2) 0.096(3) -0.029(2) 0.0064(18) -0.0035(18)
B6 0.0548(19) 0.069(3) 0.086(2) 0.032(2) -0.0058(17) -0.0075(17)
B7 0.0437(16) 0.067(2) 0.081(2) -0.003(2) -0.0068(15) -0.0105(16)
B8 0.0535(19) 0.104(3) 0.073(2) 0.024(2) 0.0085(17) -0.016(2)
B9 0.059(2) 0.119(4) 0.113(3) -0.053(3) 0.030(2) -0.009(2)
B10 0.0415(17) 0.057(3) 0.180(5) 0.013(3) 0.001(2) 0.0053(17)
B11 0.0534(18) 0.099(3) 0.085(3) 0.035(2) -0.0226(18) -0.010(2)
B12 0.0436(16) 0.068(2) 0.109(3) 0.002(2) 0.0029(18) 0.0046(16)

loop_
_atom_type_symbol
_atom_type_description
_atom_type_scat_dispersion_real
_atom_type_scat_dispersion_imag
_atom_type_scat_source
C C 0.0181 0.0091 'International Tables Vol C Tables 4.2.6.8 and 6.1.1.4'
H H 0.0000 0.0000 'International Tables Vol C Tables 4.2.6.8 and 6.1.1.4'
B B 0.0090 0.0039 'International Tables Vol C Tables 4.2.6.8 and 6.1.1.4'
N N 0.0311 0.0180 'International Tables Vol C Tables 4.2.6.8 and 6.1.1.4'

loop_
_geom_angle_atom_site_label_1
_geom_angle_atom_site_label_2
_geom_angle_atom_site_label_3
_geom_angle
_geom_angle_site_symmetry_1
_geom_angle_site_symmetry_3
_geom_angle_publ_flag
C16 N1 C12 116.9(3) . . ?
C11 C1 C2 120.7(2) . . ?
C11 C1 B5 118.5(2) . . ?
C2 C1 B5 110.2(2) . . ?
C11 C1 B4 121.3(2) . . ?
C2 C1 B4 109.5(2) . . ?
B5 C1 B4 62.8(2) . . ?
C11 C1 B6 116.1(2) . . ?
C2 C1 B6 61.3(2) . . ?
B5 C1 B6 61.8(2) . . ?
B4 C1 B6 113.3(3) . . ?
C11 C1 B3 119.7(2) . . ?
C2 C1 B3 60.60(19) . . ?
B5 C1 B3 113.9(2) . . ?
B4 C1 B3 62.0(2) . . ?
B6 C1 B3 113.4(2) . . ?
C1 C2 B11 112.5(3) . . ?
C1 C2 B3 62.41(18) . . ?
B11 C2 B3 114.8(3) . . ?
C1 C2 B7 112.7(2) . . ?
B11 C2 B7 62.6(2) . . ?
B3 C2 B7 62.65(19) . . ?
C1 C2 B6 61.78(18) . . ?
B11 C2 B6 63.0(2) . . ?
B3 C2 B6 115.4(3) . . ?
B7 C2 B6 115.1(3) . . ?
C12 C11 C1 117.1(2) . . ?
N1 C12 C13 122.0(3) . . ?
N1 C12 C11 115.9(2) . . ?
C13 C12 C11 122.0(3) . . ?
C12 C13 C14 119.5(3) . . ?
C15 C14 C13 118.9(3) . . ?
C14 C15 C16 118.1(3) . . ?
N1 C16 C15 124.5(3) . . ?
C2 B3 C1 56.99(17) . . ?
C2 B3 B4 103.7(3) . . ?
C1 B3 B4 58.24(19) . . ?
C2 B3 B8 104.6(3) . . ?
C1 B3 B8 105.5(3) . . ?
B4 B3 B8 60.6(2) . . ?
C2 B3 B7 58.98(19) . . ?
C1 B3 B7 105.4(2) . . ?
B4 B3 B7 108.0(3) . . ?
B8 B3 B7 59.9(2) . . ?
C1 B4 B3 59.75(19) . . ?
C1 B4 B5 58.40(19) . . ?
B3 B4 B5 108.5(2) . . ?
C1 B4 B9 105.1(3) . . ?
B3 B4 B9 107.9(3) . . ?
B5 B4 B9 60.4(2) . . ?
C1 B4 B8 106.0(2) . . ?
B3 B4 B8 59.7(2) . . ?
B5 B4 B8 109.0(3) . . ?
B9 B4 B8 60.3(2) . . ?
C1 B5 B6 59.76(19) . . ?
C1 B5 B4 58.8(2) . . ?
B6 B5 B4 108.3(3) . . ?
C1 B5 B10 105.0(3) . . ?
B6 B5 B10 59.2(2) . . ?
B4 B5 B10 107.5(3) . . ?
C1 B5 B9 104.9(3) . . ?
B6 B5 B9 107.2(3) . . ?
B4 B5 B9 59.8(2) . . ?
B10 B5 B9 59.6(2) . . ?
C2 B6 C1 56.97(17) . . ?
C2 B6 B10 104.2(3) . . ?
C1 B6 B10 105.5(3) . . ?
C2 B6 B5 104.0(3) . . ?
C1 B6 B5 58.4(2) . . ?
B10 B6 B5 61.1(2) . . ?
C2 B6 B11 58.0(2) . . ?
C1 B6 B11 104.6(2) . . ?
B10 B6 B11 60.1(2) . . ?
B5 B6 B11 108.6(3) . . ?
C2 B7 B8 104.2(2) . . ?
C2 B7 B11 58.23(19) . . ?
B8 B7 B11 108.3(3) . . ?
C2 B7 B12 104.0(2) . . ?
B8 B7 B12 60.0(2) . . ?
B11 B7 B12 60.2(2) . . ?
C2 B7 B3 58.37(19) . . ?
B8 B7 B3 59.9(2) . . ?
B11 B7 B3 107.7(2) . . ?
B12 B7 B3 107.7(3) . . ?
B7 B8 B3 60.2(2) . . ?
B7 B8 B12 60.1(2) . . ?
B3 B8 B12 108.0(3) . . ?
B7 B8 B4 107.6(2) . . ?
B3 B8 B4 59.7(2) . . ?
B12 B8 B4 107.1(3) . . ?
B7 B8 B9 107.2(3) . . ?
B3 B8 B9 107.2(3) . . ?
B12 B8 B9 59.2(2) . . ?
B4 B8 B9 59.5(2) . . ?
B12 B9 B10 60.8(2) . . ?
B12 B9 B4 108.2(3) . . ?
B10 B9 B4 107.8(3) . . ?
B12 B9 B5 109.0(3) . . ?
B10 B9 B5 60.1(2) . . ?
B4 B9 B5 59.8(2) . . ?
B12 B9 B8 59.9(2) . . ?
B10 B9 B8 108.5(3) . . ?
B4 B9 B8 60.1(2) . . ?
B5 B9 B8 108.4(3) . . ?
B6 B10 B11 61.0(2) . . ?
B6 B10 B9 108.2(3) . . ?
B11 B10 B9 107.4(3) . . ?
B6 B10 B5 59.7(2) . . ?
B11 B10 B5 108.2(3) . . ?
B9 B10 B5 60.3(2) . . ?
B6 B10 B12 108.9(3) . . ?
B11 B10 B12 60.1(2) . . ?
B9 B10 B12 59.2(2) . . ?
B5 B10 B12 107.8(3) . . ?
C2 B11 B10 104.1(2) . . ?
C2 B11 B7 59.1(2) . . ?
B10 B11 B7 108.6(3) . . ?
C2 B11 B12 104.5(3) . . ?
B10 B11 B12 60.6(2) . . ?
B7 B11 B12 59.9(2) . . ?
C2 B11 B6 58.95(19) . . ?
B10 B11 B6 59.0(2) . . ?
B7 B11 B6 108.8(2) . . ?
B12 B11 B6 107.8(3) . . ?
B9 B12 B8 60.9(3) . . ?
B9 B12 B7 108.3(3) . . ?
B8 B12 B7 59.8(2) . . ?
B9 B12 B11 107.5(3) . . ?
B8 B12 B11 107.8(3) . . ?
B7 B12 B11 59.8(2) . . ?
B9 B12 B10 60.0(3) . . ?
B8 B12 B10 108.6(3) . . ?
B7 B12 B10 107.6(2) . . ?
B11 B12 B10 59.4(2) . . ?

loop_
_geom_bond_atom_site_label_1
_geom_bond_atom_site_label_2
_geom_bond_distance
_geom_bond_site_symmetry_2
_geom_bond_publ_flag
N1 C16 1.331(4) . ?
N1 C12 1.332(3) . ?
C1 C11 1.535(3) . ?
C1 C2 1.622(4) . ?
C1 B5 1.681(4) . ?
C1 B4 1.687(4) . ?
C1 B6 1.705(4) . ?
C1 B3 1.714(4) . ?
C2 B11 1.680(5) . ?
C2 B3 1.685(5) . ?
C2 B7 1.696(4) . ?
C2 B6 1.696(5) . ?
C11 C12 1.501(4) . ?
C12 C13 1.372(4) . ?
C13 C14 1.374(4) . ?
C14 C15 1.357(4) . ?
C15 C16 1.358(4) . ?
B3 B4 1.752(6) . ?
B3 B8 1.753(5) . ?
B3 B7 1.758(5) . ?
B4 B5 1.756(6) . ?
B4 B9 1.757(6) . ?
B4 B8 1.768(5) . ?
B5 B6 1.740(5) . ?
B5 B10 1.764(6) . ?
B5 B9 1.767(5) . ?
B6 B10 1.730(5) . ?
B6 B11 1.765(5) . ?
B7 B8 1.752(5) . ?
B7 B11 1.754(5) . ?
B7 B12 1.756(5) . ?
B8 B12 1.755(5) . ?
B8 B9 1.772(6) . ?
B9 B12 1.742(6) . ?
B9 B10 1.756(7) . ?
B10 B11 1.750(6) . ?
B10 B12 1.771(5) . ?
B11 B12 1.762(5) . ?

loop_
_geom_hbond_atom_site_label_D
_geom_hbond_atom_site_label_H
_geom_hbond_atom_site_label_A
_geom_hbond_distance_DH
_geom_hbond_distance_HA
_geom_hbond_distance_DA
_geom_hbond_angle_DHA
_geom_hbond_site_symmetry_A
C2 H2 N1 0.98(3) 2.40(3) 3.284(4) 150(3) 2_655

loop_
_geom_torsion_atom_site_label_1
_geom_torsion_atom_site_label_2
_geom_torsion_atom_site_label_3
_geom_torsion_atom_site_label_4
_geom_torsion
_geom_torsion_site_symmetry_1
_geom_torsion_site_symmetry_2
_geom_torsion_site_symmetry_3
_geom_torsion_site_symmetry_4
_geom_torsion_publ_flag
C2 C1 C11 C12 -49.4(4) . . . . ?
C1 C11 C12 N1 70.6(3) . . . . ?
